data_4321301
loop_
_publ_author_name
'Andreas Geiss'
'Heinrich Vahrenkamp'

_publ_section_title
;
 M(\m-CN)Fe(\m-CN)M' Chains with Phthalocyanine Iron Centers: Preparation,
 Structures, and Isomerization
;
_journal_name_full 'Inorganic Chemistry'
_journal_page_first 4029
_journal_page_last 4036
_journal_paper_doi 10.1021/ic0001412
_journal_volume 39
_journal_year 2000
_chemical_formula_sum 'C77 H53 Cl6 Fe N10 P2 Ru'
_chemical_formula_weight 1549.85
_chemical_name_common '[RuCp(PPh3)2-CN-FePc-CN]*2CHCl3'
_space_group_IT_number 2
_symmetry_cell_setting triclinic
_symmetry_space_group_name_Hall '-P 1'
_symmetry_space_group_name_H-M 'P -1'
_atom_sites_solution_hydrogens geom
_atom_sites_solution_primary Patterson
_atom_sites_solution_secondary difmap
_audit_creation_method SHELXL-97
_cell_angle_alpha 93.98(2)
_cell_angle_beta 103.32(3)
_cell_angle_gamma 108.34(2)
_cell_formula_units_Z 2
_cell_length_a 13.570(4)
_cell_length_b 15.394(4)
_cell_length_c 18.178(6)
_cell_measurement_temperature 190(2)
_cell_volume 3465.8(19)
_computing_publication_material 'SHELXL-97 (Sheldrick, 1997)'
_computing_structure_refinement 'SHELXL-97 (Sheldrick, 1997)'
_computing_structure_solution 'SHELXS-97 (Sheldrick, 1990)'
_diffrn_ambient_temperature 190(2)
_diffrn_measured_fraction_theta_full 0.997
_diffrn_measured_fraction_theta_max 0.997
_diffrn_measurement_device_type NONIUS-TURBO-CAD4
_diffrn_measurement_method Omega-2Theta
_diffrn_radiation_monochromator graphite
_diffrn_radiation_source 'fine-focus sealed tube'
_diffrn_radiation_type MoK\a
_diffrn_radiation_wavelength 0.71073
_diffrn_reflns_av_R_equivalents 0.0595
_diffrn_reflns_av_sigmaI/netI 0.1446
_diffrn_reflns_limit_h_max 16
_diffrn_reflns_limit_h_min 0
_diffrn_reflns_limit_k_max 17
_diffrn_reflns_limit_k_min -18
_diffrn_reflns_limit_l_max 21
_diffrn_reflns_limit_l_min -22
_diffrn_reflns_number 14177
_diffrn_reflns_theta_full 26.01
_diffrn_reflns_theta_max 26.01
_diffrn_reflns_theta_min 2.97
_diffrn_standards_interval_count 'OCR every 200 refl.'
_diffrn_standards_interval_time 'ICR every 7200s'
_exptl_absorpt_coefficient_mu 0.758
_exptl_absorpt_correction_type none
_exptl_crystal_colour 'dark blue'
_exptl_crystal_density_diffrn 1.485
_exptl_crystal_density_meas ?
_exptl_crystal_density_method 'not measured'
_exptl_crystal_description plates
_exptl_crystal_F_000 1574
_exptl_crystal_size_max 0.4
_exptl_crystal_size_mid 0.3
_exptl_crystal_size_min 0.1
_refine_diff_density_max 2.724
_refine_diff_density_min -1.203
_refine_diff_density_rms 0.172
_refine_ls_extinction_method none
_refine_ls_goodness_of_fit_ref 1.061
_refine_ls_hydrogen_treatment Riding-Model
_refine_ls_matrix_type full
_refine_ls_number_parameters 874
_refine_ls_number_reflns 13579
_refine_ls_number_restraints 0
_refine_ls_restrained_S_all 1.061
_refine_ls_R_factor_all 0.1872
_refine_ls_R_factor_gt 0.0749
_refine_ls_shift/su_max 0.020
_refine_ls_shift/su_mean 0.001
_refine_ls_structure_factor_coef Fsqd
_refine_ls_weighting_details 'w=1/[\s^2^(Fo^2^)+(0.0996P)^2^+24.0831P] where P=(Fo^2^+2Fc^2^)/3'
_refine_ls_weighting_scheme calc
_refine_ls_wR_factor_gt 0.1849
_refine_ls_wR_factor_ref 0.2404
_reflns_number_gt 7580
_reflns_number_total 13579
_reflns_threshold_expression >2sigma(I)
_cod_data_source_file ic0001412_2.cif
_cod_data_source_block g18(c6)
_cod_depositor_comments
;
The following automatic conversions were performed:

'_geom_bond_publ_flag' value 'Y' changed to 'y' according to the
built-in table from CIF Core dictionary named 'cif_core.dic' version
2.4.1 from 2010-06-29 (117 times).

'_geom_angle_publ_flag' value 'Y'
changed to 'y' according to the built-in table from CIF Core
dictionary named 'cif_core.dic' version 2.4.1 from 2010-06-29 (207
times).

Automatic conversion script
Id: cif_fix_values 1646 2011-03-28 12:23:43Z adriana 

The following automatic conversions were performed:

'_exptl_crystal_density_meas' value 'not measured' was changed to '?'
- the value is perceived as not measured.

Automatic conversion script
Id: cif_fix_values 3008 2015-01-20 13:52:24Z robertas 

The following automatic conversions were performed:

'_refine_ls_weighting_scheme' value 'calc
w=1/[\s^2^(Fo^2^)+(0.0996P)^2^+24.0831P] where P=(Fo^2^+2Fc^2^)/3'
was changed to 'calc'. New tag '_refine_ls_weighting_details' was
created. The value of the new tag was set to
'w=1/[\s^2^(Fo^2^)+(0.0996P)^2^+24.0831P] where P=(Fo^2^+2Fc^2^)/3'.

Automatic conversion script
Id: cif_fix_values 3143 2015-03-26 13:38:13Z robertas 
;
_cod_original_cell_volume 3465.8(18)
_cod_database_code 4321301

loop_
_symmetry_equiv_pos_as_xyz
'x, y, z'
'-x, -y, -z'

loop_
_atom_site_label
_atom_site_type_symbol
_atom_site_fract_x
_atom_site_fract_y
_atom_site_fract_z
_atom_site_U_iso_or_equiv
_atom_site_adp_type
_atom_site_occupancy
_atom_site_calc_flag
_atom_site_refinement_flags
_atom_site_disorder_assembly
_atom_site_disorder_group
Fe1 Fe 0.01592(9) 0.18577(8) 0.85618(6) 0.0164(3) Uani 1 d . . .
Ru1 Ru 0.39534(5) 0.22276(5) 0.84869(4) 0.01812(19) Uani 1 d . . .
P1 P 0.40748(16) 0.32894(15) 0.76457(12) 0.0187(5) Uani 1 d . . .
P2 P 0.34515(16) 0.08256(15) 0.77089(12) 0.0182(4) Uani 1 d . . .
N1 N 0.0930(5) 0.1750(5) 0.9583(4) 0.0208(15) Uani 1 d . . .
N2 N -0.0248(5) 0.0529(4) 0.8256(4) 0.0209(15) Uani 1 d . . .
N3 N -0.0532(5) 0.1978(5) 0.7530(4) 0.0183(14) Uani 1 d . . .
N4 N 0.0553(5) 0.3189(4) 0.8869(4) 0.0195(15) Uani 1 d . . .
C33 C 0.2421(7) 0.2096(5) 0.8341(5) 0.0202(17) Uani 1 d . . .
N9 N 0.1544(5) 0.2040(4) 0.8311(4) 0.0168(14) Uani 1 d . . .
C75 C -0.1195(6) 0.1695(5) 0.8826(5) 0.0220(18) Uani 1 d . . .
N10 N -0.1991(6) 0.1621(5) 0.8964(5) 0.0348(19) Uani 1 d . . .
N5 N 0.0745(6) 0.0134(5) 0.9390(4) 0.0230(15) Uani 1 d . . .
N6 N -0.1251(5) 0.0362(5) 0.6943(4) 0.0245(16) Uani 1 d . . .
N7 N -0.0205(5) 0.3617(5) 0.7680(4) 0.0226(15) Uani 1 d . . .
N8 N 0.1590(5) 0.3356(4) 1.0176(4) 0.0189(14) Uani 1 d . . .
C1 C 0.1546(6) 0.2476(6) 1.0140(4) 0.0197(17) Uani 1 d . . .
C2 C 0.2223(7) 0.2169(6) 1.0743(5) 0.0221(18) Uani 1 d . . .
C3 C 0.2981(8) 0.2613(6) 1.1420(5) 0.032(2) Uani 1 d . . .
H3 H 0.3159 0.3244 1.1575 0.038 Uiso 1 calc R . .
C4 C 0.3463(8) 0.2097(7) 1.1854(5) 0.035(2) Uani 1 d . . .
H4 H 0.3984 0.2388 1.2309 0.042 Uiso 1 calc R . .
C5 C 0.3199(8) 0.1142(7) 1.1637(5) 0.036(2) Uani 1 d . . .
H5 H 0.3534 0.0808 1.1951 0.043 Uiso 1 calc R . .
C6 C 0.2443(7) 0.0698(6) 1.0958(5) 0.027(2) Uani 1 d . . .
H6 H 0.2268 0.0067 1.0802 0.033 Uiso 1 calc R . .
C7 C 0.1956(6) 0.1216(6) 1.0517(5) 0.0238(19) Uani 1 d . . .
C8 C 0.1141(7) 0.0978(6) 0.9783(5) 0.0215(18) Uani 1 d . . .
C9 C 0.0080(6) -0.0064(6) 0.8691(5) 0.0220(18) Uani 1 d . . .
C10 C -0.0347(7) -0.0999(6) 0.8264(5) 0.028(2) Uani 1 d . . .
C11 C -0.0230(7) -0.1824(6) 0.8435(6) 0.031(2) Uani 1 d . . .
H11 H 0.0178 -0.1865 0.8910 0.037 Uiso 1 calc R . .
C12 C -0.0739(8) -0.2587(6) 0.7875(6) 0.038(2) Uani 1 d . . .
H12 H -0.0661 -0.3151 0.7971 0.046 Uiso 1 calc R . .
C13 C -0.1362(8) -0.2534(7) 0.7174(6) 0.042(3) Uani 1 d . . .
H13 H -0.1712 -0.3068 0.6814 0.050 Uiso 1 calc R . .
C14 C -0.1480(7) -0.1707(7) 0.6994(6) 0.035(2) Uani 1 d . . .
H14 H -0.1891 -0.1672 0.6519 0.042 Uiso 1 calc R . .
C15 C -0.0958(7) -0.0934(5) 0.7553(5) 0.0236(19) Uani 1 d . . .
C16 C -0.0865(6) 0.0031(6) 0.7560(5) 0.0225(18) Uani 1 d . . .
C17 C -0.1052(6) 0.1263(6) 0.6930(5) 0.0210(18) Uani 1 d . . .
C18 C -0.1380(6) 0.1628(6) 0.6247(5) 0.0243(19) Uani 1 d . . .
C19 C -0.1880(7) 0.1210(7) 0.5485(5) 0.033(2) Uani 1 d . . .
H19 H -0.2085 0.0573 0.5344 0.039 Uiso 1 calc R . .
C20 C -0.2059(8) 0.1774(8) 0.4952(5) 0.039(3) Uani 1 d . . .
H20 H -0.2377 0.1516 0.4441 0.047 Uiso 1 calc R . .
C21 C -0.1776(8) 0.2711(8) 0.5161(6) 0.042(3) Uani 1 d . . .
H21 H -0.1927 0.3069 0.4787 0.050 Uiso 1 calc R . .
C22 C -0.1274(8) 0.3142(7) 0.5910(6) 0.035(2) Uani 1 d . . .
H22 H -0.1071 0.3780 0.6042 0.042 Uiso 1 calc R . .
C23 C -0.1082(7) 0.2580(6) 0.6460(5) 0.0258(19) Uani 1 d . . .
C24 C -0.0562(6) 0.2779(6) 0.7269(5) 0.0194(17) Uani 1 d . . .
C25 C 0.0274(6) 0.3791(5) 0.8419(5) 0.0208(17) Uani 1 d . . .
C26 C 0.0616(6) 0.4695(6) 0.8882(5) 0.0220(18) Uani 1 d . . .
C27 C 0.0522(7) 0.5527(6) 0.8705(6) 0.029(2) Uani 1 d . . .
H27 H 0.0182 0.5586 0.8214 0.035 Uiso 1 calc R . .
C28 C 0.0960(7) 0.6276(6) 0.9296(6) 0.034(2) Uani 1 d . . .
H28 H 0.0936 0.6854 0.9195 0.041 Uiso 1 calc R . .
C29 C 0.1429(7) 0.6177(6) 1.0029(6) 0.032(2) Uani 1 d . . .
H29 H 0.1683 0.6685 1.0415 0.038 Uiso 1 calc R . .
C30 C 0.1532(6) 0.5351(6) 1.0208(5) 0.0249(19) Uani 1 d . . .
H30 H 0.1874 0.5294 1.0699 0.030 Uiso 1 calc R . .
C31 C 0.1098(6) 0.4602(5) 0.9615(5) 0.0211(18) Uani 1 d . . .
C32 C 0.1088(6) 0.3651(5) 0.9584(5) 0.0191(17) Uani 1 d . . .
C34 C 0.5144(7) 0.1784(7) 0.9297(5) 0.034(2) Uani 1 d . . .
H34 H 0.5253 0.1227 0.9194 0.040 Uiso 1 calc R . .
C35 C 0.4383(7) 0.1925(7) 0.9672(5) 0.036(2) Uani 1 d . . .
H35 H 0.3908 0.1476 0.9860 0.043 Uiso 1 calc R . .
C36 C 0.4477(8) 0.2860(7) 0.9708(5) 0.033(2) Uani 1 d . . .
H36 H 0.4078 0.3141 0.9930 0.039 Uiso 1 calc R . .
C37 C 0.5276(7) 0.3301(7) 0.9353(5) 0.031(2) Uani 1 d . . .
H37 H 0.5486 0.3922 0.9290 0.037 Uiso 1 calc R . .
C38 C 0.5706(7) 0.2647(7) 0.9107(5) 0.036(2) Uani 1 d . . .
H38 H 0.6257 0.2760 0.8865 0.043 Uiso 1 calc R . .
C39 C 0.5441(6) 0.3753(6) 0.7540(5) 0.0204(17) Uani 1 d . . .
C40 C 0.6132(7) 0.4639(6) 0.7868(6) 0.033(2) Uani 1 d . . .
H40 H 0.5885 0.5038 0.8122 0.040 Uiso 1 calc R . .
C41 C 0.7211(8) 0.4942(7) 0.7821(6) 0.041(3) Uani 1 d . . .
H41 H 0.7669 0.5539 0.8040 0.049 Uiso 1 calc R . .
C42 C 0.7580(7) 0.4353(7) 0.7451(6) 0.039(2) Uani 1 d . . .
H42 H 0.8279 0.4560 0.7400 0.047 Uiso 1 calc R . .
C43 C 0.6914(7) 0.3452(7) 0.7154(6) 0.037(2) Uani 1 d . . .
H43 H 0.7169 0.3047 0.6914 0.045 Uiso 1 calc R . .
C44 C 0.5862(7) 0.3158(7) 0.7216(6) 0.033(2) Uani 1 d . . .
H44 H 0.5428 0.2544 0.7035 0.040 Uiso 1 calc R . .
C45 C 0.3830(7) 0.4335(6) 0.7986(5) 0.028(2) Uani 1 d . . .
C46 C 0.3504(7) 0.4414(6) 0.8636(5) 0.029(2) Uani 1 d . . .
H46 H 0.3385 0.3924 0.8914 0.035 Uiso 1 calc R . .
C47 C 0.3349(8) 0.5220(7) 0.8886(6) 0.042(3) Uani 1 d . . .
H47 H 0.3158 0.5274 0.9343 0.050 Uiso 1 calc R . .
C48 C 0.3473(8) 0.5934(7) 0.8474(7) 0.044(3) Uani 1 d . . .
H48 H 0.3353 0.6467 0.8642 0.053 Uiso 1 calc R . .
C49 C 0.3779(8) 0.5858(7) 0.7803(7) 0.044(3) Uani 1 d . . .
H49 H 0.3864 0.6343 0.7518 0.052 Uiso 1 calc R . .
C50 C 0.3959(8) 0.5070(6) 0.7554(6) 0.035(2) Uani 1 d . . .
H50 H 0.4165 0.5023 0.7104 0.041 Uiso 1 calc R . .
C51 C 0.3205(6) 0.3051(5) 0.6665(5) 0.0206(18) Uani 1 d . . .
C52 C 0.3486(7) 0.2767(7) 0.6027(5) 0.034(2) Uani 1 d . . .
H52 H 0.4153 0.2691 0.6088 0.041 Uiso 1 calc R . .
C53 C 0.2801(8) 0.2595(8) 0.5309(6) 0.046(3) Uani 1 d . . .
H53 H 0.3007 0.2409 0.4888 0.056 Uiso 1 calc R . .
C54 C 0.1787(7) 0.2700(7) 0.5207(6) 0.037(2) Uani 1 d . . .
H54 H 0.1325 0.2592 0.4719 0.044 Uiso 1 calc R . .
C55 C 0.1489(7) 0.2963(6) 0.5835(5) 0.030(2) Uani 1 d . . .
H55 H 0.0816 0.3025 0.5773 0.036 Uiso 1 calc R . .
C56 C 0.2186(7) 0.3137(6) 0.6563(5) 0.030(2) Uani 1 d . . .
H56 H 0.1974 0.3312 0.6985 0.036 Uiso 1 calc R . .
C57 C 0.3449(6) -0.0117(6) 0.8285(5) 0.0205(17) Uani 1 d . . .
C58 C 0.4012(7) -0.0716(6) 0.8220(5) 0.029(2) Uani 1 d . . .
H58 H 0.4453 -0.0635 0.7889 0.035 Uiso 1 calc R . .
C59 C 0.3920(8) -0.1433(7) 0.8646(6) 0.041(3) Uani 1 d . . .
H59 H 0.4312 -0.1825 0.8610 0.050 Uiso 1 calc R . .
C60 C 0.3244(8) -0.1571(7) 0.9130(6) 0.038(2) Uani 1 d . . .
H60 H 0.3159 -0.2067 0.9403 0.046 Uiso 1 calc R . .
C61 C 0.2706(8) -0.0967(7) 0.9199(5) 0.034(2) Uani 1 d . . .
H61 H 0.2273 -0.1045 0.9535 0.041 Uiso 1 calc R . .
C62 C 0.2792(7) -0.0240(6) 0.8778(5) 0.028(2) Uani 1 d . . .
H62 H 0.2412 0.0160 0.8827 0.033 Uiso 1 calc R . .
C63 C 0.2127(6) 0.0290(6) 0.7028(4) 0.0199(17) Uani 1 d . . .
C64 C 0.1670(7) -0.0666(6) 0.6829(5) 0.0259(19) Uani 1 d . . .
H64 H 0.2010 -0.1041 0.7081 0.031 Uiso 1 calc R . .
C65 C 0.0718(7) -0.1067(6) 0.6262(5) 0.032(2) Uani 1 d . . .
H65 H 0.0440 -0.1707 0.6121 0.039 Uiso 1 calc R . .
C66 C 0.0184(7) -0.0528(6) 0.5910(5) 0.027(2) Uani 1 d . . .
H66 H -0.0465 -0.0799 0.5536 0.032 Uiso 1 calc R . .
C67 C 0.0619(6) 0.0430(6) 0.6114(5) 0.0227(18) Uani 1 d . . .
H67 H 0.0264 0.0802 0.5871 0.027 Uiso 1 calc R . .
C68 C 0.1572(6) 0.0830(6) 0.6675(4) 0.0206(17) Uani 1 d . . .
H68 H 0.1846 0.1469 0.6818 0.025 Uiso 1 calc R . .
C69 C 0.4354(7) 0.0738(6) 0.7109(5) 0.0220(18) Uani 1 d . . .
C70 C 0.3989(7) 0.0601(7) 0.6329(5) 0.037(2) Uani 1 d . . .
H70 H 0.3267 0.0495 0.6097 0.044 Uiso 1 calc R . .
C71 C 0.4699(9) 0.0620(10) 0.5883(6) 0.065(4) Uani 1 d . . .
H71 H 0.4449 0.0515 0.5353 0.078 Uiso 1 calc R . .
C72 C 0.5775(9) 0.0793(11) 0.6228(7) 0.070(4) Uani 1 d . . .
H72 H 0.6251 0.0820 0.5928 0.084 Uiso 1 calc R . .
C73 C 0.6149(8) 0.0927(8) 0.7016(6) 0.045(3) Uani 1 d . . .
H73 H 0.6868 0.1015 0.7245 0.054 Uiso 1 calc R . .
C74 C 0.5458(7) 0.0929(6) 0.7462(5) 0.030(2) Uani 1 d . . .
H74 H 0.5715 0.1056 0.7992 0.036 Uiso 1 calc R . .
C76 C 0.0860(11) 0.5754(9) 0.6691(7) 0.061(3) Uani 1 d . . .
H76 H 0.0725 0.5350 0.7077 0.073 Uiso 1 calc R . .
Cl1 Cl 0.1658(3) 0.6868(2) 0.7164(2) 0.0779(11) Uani 1 d . . .
Cl2 Cl 0.1449(3) 0.5295(3) 0.6102(2) 0.0772(11) Uani 1 d . . .
Cl3 Cl -0.0393(3) 0.5803(3) 0.6165(3) 0.1068(17) Uani 1 d . . .
C77 C -0.4809(11) 0.1730(14) 0.4207(9) 0.097(6) Uani 1 d . . .
H77 H -0.4547 0.1248 0.4412 0.116 Uiso 1 calc R . .
Cl4 Cl -0.4187(4) 0.2078(4) 0.3487(3) 0.1121(17) Uani 1 d . . .
Cl5 Cl -0.4473(4) 0.2607(6) 0.4957(4) 0.167(3) Uani 1 d . . .
Cl6 Cl -0.6199(4) 0.1226(4) 0.3838(3) 0.1085(16) Uani 1 d . . .

loop_
_atom_site_aniso_label
_atom_site_aniso_U_11
_atom_site_aniso_U_22
_atom_site_aniso_U_33
_atom_site_aniso_U_23
_atom_site_aniso_U_13
_atom_site_aniso_U_12
Fe1 0.0122(6) 0.0154(6) 0.0217(6) 0.0008(5) 0.0057(5) 0.0045(5)
Ru1 0.0102(3) 0.0227(4) 0.0179(3) 0.0003(3) 0.0020(2) 0.0027(3)
P1 0.0115(10) 0.0206(11) 0.0223(11) 0.0012(9) 0.0057(8) 0.0028(8)
P2 0.0110(10) 0.0239(11) 0.0207(11) 0.0045(9) 0.0034(8) 0.0078(8)
N1 0.017(3) 0.021(4) 0.024(4) 0.003(3) 0.006(3) 0.007(3)
N2 0.017(3) 0.012(3) 0.032(4) -0.001(3) 0.008(3) 0.003(3)
N3 0.008(3) 0.027(4) 0.018(3) -0.003(3) 0.002(3) 0.006(3)
N4 0.015(3) 0.011(3) 0.031(4) 0.004(3) 0.006(3) 0.003(3)
C33 0.021(4) 0.015(4) 0.022(4) -0.002(3) 0.004(3) 0.006(3)
N9 0.012(3) 0.018(3) 0.018(3) -0.002(3) 0.002(3) 0.006(3)
C75 0.019(4) 0.015(4) 0.034(5) -0.002(4) 0.015(4) 0.004(3)
N10 0.029(4) 0.025(4) 0.055(5) 0.004(4) 0.020(4) 0.009(3)
N5 0.024(4) 0.022(4) 0.027(4) 0.005(3) 0.011(3) 0.009(3)
N6 0.012(3) 0.027(4) 0.033(4) -0.004(3) 0.005(3) 0.006(3)
N7 0.018(3) 0.028(4) 0.027(4) 0.010(3) 0.005(3) 0.014(3)
N8 0.018(3) 0.014(3) 0.024(4) 0.001(3) 0.009(3) 0.004(3)
C1 0.016(4) 0.022(4) 0.020(4) 0.000(3) 0.003(3) 0.007(3)
C2 0.024(4) 0.023(4) 0.026(4) 0.007(4) 0.013(4) 0.011(4)
C3 0.037(5) 0.021(5) 0.036(5) 0.002(4) 0.009(4) 0.009(4)
C4 0.030(5) 0.042(6) 0.027(5) 0.004(4) -0.001(4) 0.012(4)
C5 0.037(6) 0.046(6) 0.035(5) 0.020(5) 0.009(4) 0.025(5)
C6 0.040(5) 0.021(5) 0.030(5) 0.010(4) 0.018(4) 0.015(4)
C7 0.017(4) 0.028(5) 0.030(5) 0.004(4) 0.015(4) 0.007(4)
C8 0.025(4) 0.021(4) 0.028(5) 0.010(4) 0.019(4) 0.012(4)
C9 0.016(4) 0.022(4) 0.032(5) 0.003(4) 0.014(4) 0.008(3)
C10 0.019(4) 0.020(4) 0.042(5) -0.005(4) 0.014(4) 0.001(4)
C11 0.024(5) 0.026(5) 0.048(6) 0.006(4) 0.018(4) 0.011(4)
C12 0.037(6) 0.020(5) 0.068(7) 0.008(5) 0.029(5) 0.011(4)
C13 0.038(6) 0.027(5) 0.056(7) -0.012(5) 0.015(5) 0.007(4)
C14 0.020(5) 0.036(6) 0.042(6) -0.006(4) 0.005(4) 0.004(4)
C15 0.024(4) 0.015(4) 0.037(5) 0.001(4) 0.018(4) 0.006(3)
C16 0.015(4) 0.028(5) 0.027(5) -0.002(4) 0.010(3) 0.009(4)
C17 0.010(4) 0.027(5) 0.026(4) 0.000(4) 0.007(3) 0.006(3)
C18 0.010(4) 0.036(5) 0.025(4) -0.004(4) 0.005(3) 0.007(4)
C19 0.019(4) 0.042(6) 0.033(5) -0.005(4) 0.006(4) 0.008(4)
C20 0.028(5) 0.068(8) 0.019(5) -0.007(5) -0.001(4) 0.020(5)
C21 0.033(6) 0.065(8) 0.029(5) 0.005(5) 0.003(4) 0.023(5)
C22 0.031(5) 0.044(6) 0.040(6) 0.015(5) 0.016(4) 0.019(5)
C23 0.014(4) 0.037(5) 0.032(5) 0.005(4) 0.010(4) 0.013(4)
C24 0.011(4) 0.022(4) 0.025(4) 0.001(3) 0.003(3) 0.006(3)
C25 0.020(4) 0.018(4) 0.025(4) 0.002(3) 0.009(3) 0.006(3)
C26 0.012(4) 0.022(4) 0.031(5) 0.007(4) 0.005(3) 0.005(3)
C27 0.023(5) 0.026(5) 0.040(5) 0.006(4) 0.007(4) 0.012(4)
C28 0.025(5) 0.019(5) 0.060(7) 0.004(4) 0.011(5) 0.011(4)
C29 0.025(5) 0.022(5) 0.046(6) -0.002(4) 0.008(4) 0.009(4)
C30 0.016(4) 0.018(4) 0.035(5) -0.003(4) 0.003(4) 0.003(3)
C31 0.019(4) 0.017(4) 0.032(5) 0.008(4) 0.009(4) 0.010(3)
C32 0.017(4) 0.018(4) 0.021(4) 0.000(3) 0.006(3) 0.005(3)
C34 0.027(5) 0.048(6) 0.023(5) 0.005(4) -0.005(4) 0.017(5)
C35 0.022(5) 0.052(7) 0.022(5) 0.010(4) -0.004(4) 0.006(4)
C36 0.032(5) 0.044(6) 0.013(4) -0.011(4) 0.001(4) 0.007(4)
C37 0.019(4) 0.035(5) 0.021(5) -0.005(4) -0.009(4) -0.002(4)
C38 0.012(4) 0.061(7) 0.022(5) -0.002(4) -0.005(4) 0.005(4)
C39 0.009(4) 0.026(4) 0.024(4) 0.004(3) 0.006(3) 0.001(3)
C40 0.026(5) 0.027(5) 0.043(6) 0.005(4) 0.010(4) 0.005(4)
C41 0.021(5) 0.032(5) 0.056(7) -0.001(5) 0.009(5) -0.009(4)
C42 0.015(4) 0.050(6) 0.053(6) 0.014(5) 0.016(4) 0.005(4)
C43 0.019(5) 0.038(6) 0.051(6) 0.000(5) 0.014(4) 0.003(4)
C44 0.015(4) 0.031(5) 0.050(6) 0.005(4) 0.010(4) 0.003(4)
C45 0.022(5) 0.025(5) 0.030(5) -0.006(4) 0.003(4) 0.003(4)
C46 0.019(4) 0.026(5) 0.035(5) -0.009(4) 0.010(4) 0.000(4)
C47 0.025(5) 0.042(6) 0.046(6) -0.016(5) 0.012(5) -0.002(4)
C48 0.039(6) 0.027(5) 0.068(8) -0.008(5) 0.020(5) 0.011(5)
C49 0.041(6) 0.022(5) 0.066(7) 0.004(5) 0.012(5) 0.012(5)
C50 0.032(5) 0.032(5) 0.041(6) 0.004(4) 0.014(4) 0.011(4)
C51 0.015(4) 0.018(4) 0.024(4) 0.002(3) 0.003(3) 0.002(3)
C52 0.018(4) 0.053(6) 0.027(5) -0.007(4) 0.008(4) 0.007(4)
C53 0.036(6) 0.064(8) 0.036(6) -0.002(5) 0.012(5) 0.012(5)
C54 0.024(5) 0.040(6) 0.033(5) -0.002(4) -0.006(4) 0.002(4)
C55 0.016(4) 0.026(5) 0.039(5) 0.006(4) -0.004(4) 0.002(4)
C56 0.027(5) 0.028(5) 0.034(5) 0.005(4) 0.009(4) 0.005(4)
C57 0.012(4) 0.022(4) 0.024(4) 0.001(3) -0.001(3) 0.005(3)
C58 0.022(5) 0.035(5) 0.035(5) 0.009(4) 0.009(4) 0.014(4)
C59 0.041(6) 0.036(6) 0.052(7) 0.016(5) 0.006(5) 0.022(5)
C60 0.030(5) 0.034(5) 0.038(6) 0.013(4) -0.002(4) 0.001(4)
C61 0.034(5) 0.035(5) 0.028(5) 0.007(4) 0.013(4) 0.001(4)
C62 0.021(4) 0.028(5) 0.029(5) -0.002(4) 0.006(4) 0.004(4)
C63 0.013(4) 0.025(4) 0.020(4) -0.002(3) 0.004(3) 0.006(3)
C64 0.019(4) 0.024(5) 0.033(5) 0.006(4) 0.001(4) 0.009(4)
C65 0.029(5) 0.023(5) 0.038(5) 0.002(4) 0.002(4) 0.005(4)
C66 0.014(4) 0.035(5) 0.024(5) -0.003(4) -0.001(3) 0.003(4)
C67 0.015(4) 0.031(5) 0.026(4) 0.009(4) 0.006(3) 0.010(4)
C68 0.021(4) 0.021(4) 0.019(4) 0.003(3) 0.004(3) 0.007(3)
C69 0.021(4) 0.020(4) 0.030(5) 0.006(4) 0.016(4) 0.006(3)
C70 0.019(5) 0.057(7) 0.026(5) -0.005(5) 0.007(4) 0.005(4)
C71 0.035(6) 0.119(12) 0.031(6) -0.008(7) 0.020(5) 0.008(7)
C72 0.029(6) 0.115(12) 0.056(8) -0.013(8) 0.025(6) 0.007(7)
C73 0.019(5) 0.055(7) 0.055(7) -0.009(5) 0.012(5) 0.007(5)
C74 0.021(5) 0.034(5) 0.037(5) 0.002(4) 0.013(4) 0.010(4)
C76 0.087(10) 0.054(8) 0.060(8) 0.021(6) 0.033(7) 0.038(7)
Cl1 0.081(3) 0.0466(19) 0.100(3) -0.0008(18) 0.009(2) 0.0267(18)
Cl2 0.098(3) 0.065(2) 0.089(3) 0.0061(19) 0.042(2) 0.046(2)
Cl3 0.072(3) 0.064(2) 0.177(5) -0.013(3) 0.017(3) 0.030(2)
C77 0.048(8) 0.161(17) 0.076(10) -0.022(11) 0.013(8) 0.040(10)
Cl4 0.097(3) 0.183(5) 0.082(3) 0.049(3) 0.025(3) 0.076(4)
Cl5 0.084(4) 0.238(8) 0.154(5) -0.074(5) 0.036(4) 0.042(4)
Cl6 0.078(3) 0.153(5) 0.097(3) -0.009(3) 0.004(2) 0.064(3)

loop_
_atom_type_symbol
_atom_type_description
_atom_type_scat_dispersion_real
_atom_type_scat_dispersion_imag
_atom_type_scat_source
C C 0.0033 0.0016 'International Tables Vol C Tables 4.2.6.8 and 6.1.1.4'
H H 0.0000 0.0000 'International Tables Vol C Tables 4.2.6.8 and 6.1.1.4'
N N 0.0061 0.0033 'International Tables Vol C Tables 4.2.6.8 and 6.1.1.4'
P P 0.1023 0.0942 'International Tables Vol C Tables 4.2.6.8 and 6.1.1.4'
Fe Fe 0.3463 0.8444 'International Tables Vol C Tables 4.2.6.8 and 6.1.1.4'
Ru Ru -1.2594 0.8363 'International Tables Vol C Tables 4.2.6.8 and 6.1.1.4'
Cl Cl 0.1484 0.1585 'International Tables Vol C Tables 4.2.6.8 and 6.1.1.4'

loop_
_geom_angle_atom_site_label_1
_geom_angle_atom_site_label_2
_geom_angle_atom_site_label_3
_geom_angle
_geom_angle_site_symmetry_1
_geom_angle_site_symmetry_3
_geom_angle_publ_flag
N3 Fe1 N2 90.1(3) . . y
N3 Fe1 C75 88.8(3) . . y
N2 Fe1 C75 91.2(3) . . y
N3 Fe1 N4 89.8(3) . . y
N2 Fe1 N4 179.4(3) . . y
C75 Fe1 N4 88.2(3) . . y
N3 Fe1 N1 176.8(3) . . y
N2 Fe1 N1 90.0(3) . . y
C75 Fe1 N1 94.4(3) . . y
N4 Fe1 N1 90.2(3) . . y
N3 Fe1 N9 91.9(3) . . y
N2 Fe1 N9 89.6(3) . . y
C75 Fe1 N9 179.0(3) . . y
N4 Fe1 N9 91.0(3) . . y
N1 Fe1 N9 84.9(3) . . y
C33 Ru1 C37 122.8(3) . . y
C33 Ru1 C36 95.6(3) . . y
C37 Ru1 C36 37.0(3) . . y
C33 Ru1 C35 101.4(3) . . y
C37 Ru1 C35 61.7(4) . . y
C36 Ru1 C35 36.7(4) . . y
C33 Ru1 C34 135.4(4) . . y
C37 Ru1 C34 61.7(4) . . y
C36 Ru1 C34 61.7(4) . . y
C35 Ru1 C34 37.3(3) . . y
C33 Ru1 C38 157.0(3) . . y
C37 Ru1 C38 36.8(4) . . y
C36 Ru1 C38 61.5(4) . . y
C35 Ru1 C38 61.8(4) . . y
C34 Ru1 C38 36.9(4) . . y
C33 Ru1 P1 88.8(2) . . y
C37 Ru1 P1 88.3(3) . . y
C36 Ru1 P1 114.0(3) . . y
C35 Ru1 P1 149.2(3) . . y
C34 Ru1 P1 134.7(3) . . y
C38 Ru1 P1 98.9(3) . . y
C33 Ru1 P2 90.1(2) . . y
C37 Ru1 P2 145.5(3) . . y
C36 Ru1 P2 141.8(3) . . y
C35 Ru1 P2 105.1(3) . . y
C34 Ru1 P2 88.3(3) . . y
C38 Ru1 P2 108.8(3) . . y
P1 Ru1 P2 103.79(8) . . y
C39 P1 C51 104.4(4) . . y
C39 P1 C45 102.7(4) . . y
C51 P1 C45 98.4(4) . . y
C39 P1 Ru1 111.3(3) . . y
C51 P1 Ru1 124.0(3) . . y
C45 P1 Ru1 113.3(3) . . y
C63 P2 C69 101.5(4) . . y
C63 P2 C57 99.3(4) . . y
C69 P2 C57 103.4(4) . . y
C63 P2 Ru1 123.2(3) . . y
C69 P2 Ru1 115.8(3) . . y
C57 P2 Ru1 110.9(3) . . y
C1 N1 C8 108.6(7) . . y
C1 N1 Fe1 124.7(6) . . y
C8 N1 Fe1 125.0(6) . . y
C9 N2 C16 107.7(7) . . y
C9 N2 Fe1 125.6(6) . . y
C16 N2 Fe1 126.7(6) . . y
C24 N3 C17 108.2(7) . . y
C24 N3 Fe1 126.4(5) . . y
C17 N3 Fe1 125.4(6) . . y
C32 N4 C25 108.9(6) . . y
C32 N4 Fe1 125.0(5) . . y
C25 N4 Fe1 125.9(6) . . y
N9 C33 Ru1 175.1(7) . . y
C33 N9 Fe1 163.4(7) . . y
N10 C75 Fe1 177.7(8) . . y
C8 N5 C9 122.0(7) . . y
C17 N6 C16 122.6(7) . . y
C25 N7 C24 123.4(7) . . y
C32 N8 C1 121.1(7) . . y
N8 C1 N1 128.5(7) . . y
N8 C1 C2 121.7(7) . . y
N1 C1 C2 109.8(7) . . y
C3 C2 C7 120.6(8) . . y
C3 C2 C1 133.7(8) . . y
C7 C2 C1 105.7(7) . . y
C4 C3 C2 117.8(8) . . y
C3 C4 C5 122.1(9) . . y
C6 C5 C4 120.0(8) . . y
C7 C6 C5 118.0(8) . . y
C6 C7 C2 121.4(8) . . y
C6 C7 C8 132.5(8) . . y
C2 C7 C8 106.1(7) . . y
N5 C8 N1 128.3(8) . . y
N5 C8 C7 122.0(7) . . y
N1 C8 C7 109.7(7) . . y
N5 C9 N2 128.1(7) . . y
N5 C9 C10 121.3(8) . . y
N2 C9 C10 110.5(7) . . y
C11 C10 C15 121.6(8) . . y
C11 C10 C9 133.1(9) . . y
C15 C10 C9 105.3(8) . . y
C12 C11 C10 117.4(9) . . y
C11 C12 C13 121.5(9) . . y
C14 C13 C12 121.6(9) . . y
C13 C14 C15 117.2(9) . . y
C14 C15 C10 120.7(8) . . y
C14 C15 C16 132.4(9) . . y
C10 C15 C16 106.8(7) . . y
N6 C16 N2 126.9(8) . . y
N6 C16 C15 123.0(8) . . y
N2 C16 C15 109.7(7) . . y
N6 C17 N3 127.9(8) . . y
N6 C17 C18 122.7(8) . . y
N3 C17 C18 109.4(7) . . y
C23 C18 C19 121.2(9) . . y
C23 C18 C17 106.4(7) . . y
C19 C18 C17 132.4(9) . . y
C20 C19 C18 117.7(9) . . y
C21 C20 C19 121.3(9) . . y
C20 C21 C22 122.1(10) . . y
C21 C22 C23 117.4(10) . . y
C18 C23 C22 120.3(8) . . y
C18 C23 C24 106.8(8) . . y
C22 C23 C24 132.8(9) . . y
N7 C24 N3 126.9(7) . . y
N7 C24 C23 123.9(8) . . y
N3 C24 C23 109.1(7) . . y
N7 C25 N4 127.2(7) . . y
N7 C25 C26 123.9(7) . . y
N4 C25 C26 108.9(7) . . y
C27 C26 C31 121.6(8) . . y
C27 C26 C25 131.8(8) . . y
C31 C26 C25 106.5(7) . . y
C26 C27 C28 116.8(9) . . y
C29 C28 C27 121.4(9) . . y
C28 C29 C30 122.0(9) . . y
C29 C30 C31 116.6(8) . . y
C26 C31 C30 121.5(8) . . y
C26 C31 C32 106.6(7) . . y
C30 C31 C32 131.8(8) . . y
N8 C32 N4 128.9(7) . . y
N8 C32 C31 122.2(7) . . y
N4 C32 C31 108.9(7) . . y
C38 C34 C35 107.7(9) . . y
C38 C34 Ru1 72.1(5) . . y
C35 C34 Ru1 70.9(5) . . y
C36 C35 C34 107.9(9) . . y
C36 C35 Ru1 71.5(5) . . y
C34 C35 Ru1 71.8(5) . . y
C35 C36 C37 108.4(9) . . y
C35 C36 Ru1 71.7(5) . . y
C37 C36 Ru1 71.4(5) . . y
C36 C37 C38 108.5(9) . . y
C36 C37 Ru1 71.7(5) . . y
C38 C37 Ru1 72.8(5) . . y
C37 C38 C34 107.5(8) . . y
C37 C38 Ru1 70.4(5) . . y
C34 C38 Ru1 71.0(5) . . y
C44 C39 C40 117.8(8) . . y
C44 C39 P1 118.8(6) . . y
C40 C39 P1 122.7(7) . . y
C39 C40 C41 120.6(9) . . y
C42 C41 C40 119.8(9) . . y
C41 C42 C43 120.2(9) . . y
C42 C43 C44 119.4(9) . . y
C39 C44 C43 121.9(9) . . y
C46 C45 C50 118.9(9) . . y
C46 C45 P1 122.0(7) . . y
C50 C45 P1 119.1(7) . . y
C45 C46 C47 120.5(9) . . y
C48 C47 C46 121.0(10) . . y
C47 C48 C49 119.4(9) . . y
C50 C49 C48 120.4(10) . . y
C49 C50 C45 119.8(9) . . y
C52 C51 C56 118.5(8) . . y
C52 C51 P1 123.8(7) . . y
C56 C51 P1 117.7(6) . . y
C53 C52 C51 121.2(9) . . y
C52 C53 C54 120.2(10) . . y
C55 C54 C53 119.2(9) . . y
C54 C55 C56 120.5(9) . . y
C55 C56 C51 120.4(9) . . y
C62 C57 C58 119.8(8) . . y
C62 C57 P2 116.2(6) . . y
C58 C57 P2 124.0(7) . . y
C59 C58 C57 120.1(9) . . y
C58 C59 C60 120.3(9) . . y
C61 C60 C59 119.0(9) . . y
C60 C61 C62 121.6(9) . . y
C57 C62 C61 119.2(9) . . y
C68 C63 C64 118.3(7) . . y
C68 C63 P2 120.7(6) . . y
C64 C63 P2 121.0(6) . . y
C65 C64 C63 121.0(8) . . y
C66 C65 C64 120.2(8) . . y
C65 C66 C67 119.5(8) . . y
C68 C67 C66 120.3(8) . . y
C67 C68 C63 120.7(8) . . y
C70 C69 C74 120.0(8) . . y
C70 C69 P2 120.4(7) . . y
C74 C69 P2 119.1(6) . . y
C69 C70 C71 119.9(9) . . y
C72 C71 C70 120.0(10) . . y
C71 C72 C73 120.4(10) . . y
C74 C73 C72 119.9(10) . . y
C73 C74 C69 119.6(9) . . y
Cl2 C76 Cl1 113.2(8) . . y
Cl2 C76 Cl3 110.6(7) . . y
Cl1 C76 Cl3 108.0(7) . . y
Cl5 C77 Cl4 112.9(11) . . y
Cl5 C77 Cl6 111.8(8) . . y
Cl4 C77 Cl6 111.1(9) . . y

loop_
_geom_bond_atom_site_label_1
_geom_bond_atom_site_label_2
_geom_bond_distance
_geom_bond_site_symmetry_2
_geom_bond_publ_flag
Fe1 N3 1.945(7) . y
Fe1 N2 1.947(6) . y
Fe1 C75 1.950(8) . y
Fe1 N4 1.952(6) . y
Fe1 N1 1.956(7) . y
Fe1 N9 1.975(6) . y
Ru1 C33 1.977(8) . y
Ru1 C37 2.214(8) . y
Ru1 C36 2.218(8) . y
Ru1 C35 2.220(9) . y
Ru1 C34 2.232(9) . y
Ru1 C38 2.245(8) . y
Ru1 P1 2.309(2) . y
Ru1 P2 2.309(2) . y
P1 C39 1.825(8) . y
P1 C51 1.837(8) . y
P1 C45 1.838(9) . y
P2 C63 1.829(8) . y
P2 C69 1.846(8) . y
P2 C57 1.847(8) . y
N1 C1 1.356(10) . y
N1 C8 1.360(10) . y
N2 C9 1.359(11) . y
N2 C16 1.364(10) . y
N3 C24 1.360(10) . y
N3 C17 1.374(10) . y
N4 C32 1.355(10) . y
N4 C25 1.362(10) . y
C33 N9 1.153(10) . y
C75 N10 1.137(10) . y
N5 C8 1.321(11) . y
N5 C9 1.331(11) . y
N6 C17 1.330(11) . y
N6 C16 1.329(11) . y
N7 C25 1.318(11) . y
N7 C24 1.328(10) . y
N8 C32 1.324(10) . y
N8 C1 1.333(10) . y
C1 C2 1.466(11) . y
C2 C3 1.377(12) . y
C2 C7 1.402(12) . y
C3 C4 1.363(13) . y
C4 C5 1.404(14) . y
C5 C6 1.378(13) . y
C6 C7 1.374(12) . y
C7 C8 1.461(12) . y
C9 C10 1.457(11) . y
C10 C11 1.377(13) . y
C10 C15 1.395(13) . y
C11 C12 1.375(13) . y
C12 C13 1.381(15) . y
C13 C14 1.384(14) . y
C14 C15 1.386(12) . y
C15 C16 1.449(12) . y
C17 C18 1.433(12) . y
C18 C23 1.391(12) . y
C18 C19 1.401(12) . y
C19 C20 1.375(14) . y
C20 C21 1.371(15) . y
C21 C22 1.386(14) . y
C22 C23 1.400(13) . y
C23 C24 1.442(12) . y
C25 C26 1.454(11) . y
C26 C27 1.379(12) . y
C26 C31 1.381(12) . y
C27 C28 1.392(13) . y
C28 C29 1.379(14) . y
C29 C30 1.376(12) . y
C30 C31 1.394(12) . y
C31 C32 1.458(11) . y
C34 C38 1.418(14) . y
C34 C35 1.422(14) . y
C35 C36 1.399(14) . y
C36 C37 1.406(13) . y
C37 C38 1.407(14) . y
C39 C44 1.387(12) . y
C39 C40 1.386(12) . y
C40 C41 1.415(13) . y
C41 C42 1.371(14) . y
C42 C43 1.384(14) . y
C43 C44 1.390(12) . y
C45 C46 1.365(12) . y
C45 C50 1.410(13) . y
C46 C47 1.385(13) . y
C47 C48 1.361(15) . y
C48 C49 1.385(15) . y
C49 C50 1.378(13) . y
C51 C52 1.386(12) . y
C51 C56 1.402(12) . y
C52 C53 1.370(14) . y
C53 C54 1.407(14) . y
C54 C55 1.372(14) . y
C55 C56 1.390(12) . y
C57 C62 1.386(12) . y
C57 C58 1.385(12) . y
C58 C59 1.383(13) . y
C59 C60 1.391(15) . y
C60 C61 1.365(14) . y
C61 C62 1.389(13) . y
C63 C68 1.384(11) . y
C63 C64 1.389(12) . y
C64 C65 1.381(12) . y
C65 C66 1.365(13) . y
C66 C67 1.391(12) . y
C67 C68 1.376(11) . y
C69 C70 1.367(12) . y
C69 C74 1.412(12) . y
C70 C71 1.389(13) . y
C71 C72 1.380(16) . y
C72 C73 1.383(16) . y
C73 C74 1.374(13) . y
C76 Cl2 1.712(13) . y
C76 Cl1 1.746(13) . y
C76 Cl3 1.776(14) . y
C77 Cl5 1.720(16) . y
C77 Cl4 1.741(17) . y
C77 Cl6 1.741(15) . y

loop_
_cod_changelog_entry_id
_cod_changelog_entry_author
_cod_changelog_entry_date
_cod_changelog_entry_text
1 'Vaitkus, Antanas' 2024-11-15T14:40:08+02:00
;
 Removed multiple data items that had the 'Y' placeholder value.
;
